data_9006286
loop_
_publ_author_name
'Boisen, M. B.'
'Gibbs, G. V.'
'Bukowinski, M. S. T.'

_publ_section_title
;
 Framework silica structures generated using simulated annealing
 with a potential energy function based on an H6Si2O7 molecule
 Sample: 3
;
_journal_name_full 'Physics and Chemistry of Minerals'
_journal_page_first 269
_journal_page_last 284
_journal_volume 21
_journal_year 1994
_chemical_formula_structural SiO2
_chemical_formula_sum 'O2 Si'
_space_group_IT_number 33
_symmetry_space_group_name_Hall 'P 2c -2n'
_symmetry_space_group_name_H-M 'P n a 21'
_cell_angle_alpha 90
_cell_angle_beta 90
_cell_angle_gamma 90
_cell_length_a 5.0482
_cell_length_b 6.6568
_cell_length_c 4.9371
_cell_formula_units_Z 4
_cell_volume 165.911
_database_code_amcsd 0007868
_exptl_crystal_density_diffrn 2.405
_cod_original_formula_sum 'Si O2'
_cod_database_code 9006286
_amcsd_formula_title SiO2

loop_
_space_group_symop_operation_xyz
x,y,z
1/2+x,1/2-y,z
1/2-x,1/2+y,1/2+z
-x,-y,1/2+z

loop_
_atom_site_label
_atom_site_fract_x
_atom_site_fract_y
_atom_site_fract_z
Si 0.05215 0.62500 0.00000
O1 0.02858 0.56850 0.31851
O2 0.14569 0.19001 0.41350

loop_
_cod_related_entry_id
_cod_related_entry_database
_cod_related_entry_code
1 AMCSD 0007868
